data_7208071
loop_
_publ_author_name
'Railliet, Antoine P.'
'Safin, Damir A.'
'Robeyns, Koen'
'Garcia, Yann'

_publ_section_title
;
 Reaction of aminobenzoate esters with N,N&#x2032;-dimethylformamide azine
 dihydrochloride: crucial influence of intramolecular hydrogen bonding for
 the formation of 1,2,4-triazoles
;
_journal_issue 14
_journal_name_full CrystEngComm
_journal_page_first 4812
_journal_paper_doi 10.1039/c2ce25095k
_journal_volume 14
_journal_year 2012
_chemical_formula_moiety 'C6 H14 N4'
_chemical_formula_sum 'C6 H14 N4'
_chemical_formula_weight 142.21
_chemical_name_systematic
;
?
;
_space_group_IT_number 15
_symmetry_cell_setting monoclinic
_symmetry_space_group_name_Hall '-C 2yc'
_symmetry_space_group_name_H-M 'C 1 2/c 1'
_atom_sites_solution_hydrogens geom
_atom_sites_solution_primary direct
_atom_sites_solution_secondary difmap
_audit_creation_method SHELXL-97
_cell_angle_alpha 90.00
_cell_angle_beta 125.04(3)
_cell_angle_gamma 90.00
_cell_formula_units_Z 4
_cell_length_a 10.674(2)
_cell_length_b 10.9232(13)
_cell_length_c 8.796(2)
_cell_measurement_reflns_used 2186
_cell_measurement_temperature 120(2)
_cell_measurement_theta_max 25.2593
_cell_measurement_theta_min 2.8224
_cell_volume 839.7(4)
_computing_cell_refinement
;
CrysAlisPro, Oxford Diffraction Ltd.,
Version 1.171.34.40 (release 27-08-2010 CrysAlis171 .NET)
(compiled Aug 27 2010,11:50:40)
;
_computing_data_collection MAR
_computing_data_reduction
;
CrysAlisPro, Oxford Diffraction Ltd.,
Version 1.171.34.40 (release 27-08-2010 CrysAlis171 .NET)
(compiled Aug 27 2010,11:50:40)
;
_computing_structure_refinement 'SHELXL-97 (Sheldrick, 1997)'
_computing_structure_solution 'SHELXS-97 (Sheldrick, 1990)'
_diffrn_ambient_temperature 120(2)
_diffrn_measured_fraction_theta_full 0.999
_diffrn_measured_fraction_theta_max 0.999
_diffrn_measurement_device_type 'MAR345 image plate'
_diffrn_measurement_method '80 images, \D\F 3.0\%'
_diffrn_radiation_monochromator 'Zr filter'
_diffrn_radiation_source 'RU200 rotating anode'
_diffrn_radiation_type MoK\a
_diffrn_radiation_wavelength 0.71073
_diffrn_reflns_av_R_equivalents 0.0550
_diffrn_reflns_av_sigmaI/netI 0.0390
_diffrn_reflns_limit_h_max 12
_diffrn_reflns_limit_h_min -12
_diffrn_reflns_limit_k_max 13
_diffrn_reflns_limit_k_min -13
_diffrn_reflns_limit_l_max 10
_diffrn_reflns_limit_l_min -10
_diffrn_reflns_number 3580
_diffrn_reflns_theta_full 25.31
_diffrn_reflns_theta_max 25.31
_diffrn_reflns_theta_min 2.98
_exptl_absorpt_coefficient_mu 0.074
_exptl_absorpt_correction_T_max 1.00000
_exptl_absorpt_correction_T_min 0.95964
_exptl_absorpt_correction_type multi-scan
_exptl_absorpt_process_details
;
CrysAlisPro, Oxford Diffraction Ltd.,
Version 1.171.34.40 (release 27-08-2010 CrysAlis171 .NET)
(compiled Aug 27 2010,11:50:40)
Empirical absorption correction using spherical harmonics,
implemented in SCALE3 ABSPACK scaling algorithm.
;
_exptl_crystal_colour colourless
_exptl_crystal_density_diffrn 1.125
_exptl_crystal_density_method 'not measured'
_exptl_crystal_description block
_exptl_crystal_F_000 312
_exptl_crystal_size_max 0.44
_exptl_crystal_size_mid 0.22
_exptl_crystal_size_min 0.20
_refine_diff_density_max 0.300
_refine_diff_density_min -0.258
_refine_diff_density_rms 0.087
_refine_ls_extinction_coef 0.112(15)
_refine_ls_extinction_expression Fc^*^=kFc[1+0.001xFc^2^\l^3^/sin(2\q)]^-1/4^
_refine_ls_extinction_method SHELXL
_refine_ls_goodness_of_fit_ref 1.155
_refine_ls_hydrogen_treatment constr
_refine_ls_matrix_type full
_refine_ls_number_parameters 49
_refine_ls_number_reflns 768
_refine_ls_number_restraints 0
_refine_ls_restrained_S_all 1.155
_refine_ls_R_factor_all 0.0546
_refine_ls_R_factor_gt 0.0524
_refine_ls_shift/su_max 0.000
_refine_ls_shift/su_mean 0.000
_refine_ls_structure_factor_coef Fsqd
_refine_ls_weighting_details 'calc w=1/[\s^2^(Fo^2^)+(0.0752P)^2^+0.4162P] where P=(Fo^2^+2Fc^2^)/3'
_refine_ls_weighting_scheme calc
_refine_ls_wR_factor_gt 0.1331
_refine_ls_wR_factor_ref 0.1358
_reflns_number_gt 713
_reflns_number_total 768
_reflns_threshold_expression >2sigma(I)
_cod_data_source_file c2ce25095k.txt
_cod_data_source_block safin4n
_cod_original_cell_volume 839.8(3)
_cod_original_sg_symbol_H-M 'C 2/c'
_cod_database_code 7208071

loop_
_symmetry_equiv_pos_as_xyz
'x, y, z'
'-x, y, -z+1/2'
'x+1/2, y+1/2, z'
'-x+1/2, y+1/2, -z+1/2'
'-x, -y, -z'
'x, -y, z-1/2'
'-x+1/2, -y+1/2, -z'
'x+1/2, -y+1/2, z-1/2'

loop_
_atom_site_label
_atom_site_type_symbol
_atom_site_fract_x
_atom_site_fract_y
_atom_site_fract_z
_atom_site_U_iso_or_equiv
_atom_site_adp_type
_atom_site_occupancy
_atom_site_symmetry_multiplicity
_atom_site_calc_flag
_atom_site_refinement_flags
N5 N 0.22719(12) 0.20483(10) 0.03781(14) 0.0230(4) Uani 1 1 d .
C4 C 0.32117(15) 0.20054(12) 0.21547(18) 0.0236(4) Uani 1 1 d .
H4 H 0.4036 0.2572 0.2761 0.028 Uiso 1 1 calc R
N1 N 0.30650(14) 0.11766(11) 0.31929(16) 0.0322(5) Uani 1 1 d .
C2 C 0.39985(17) 0.12757(14) 0.51931(18) 0.0329(5) Uani 1 1 d .
H2A H 0.4900 0.1779 0.5601 0.049 Uiso 1 1 calc R
H2B H 0.4327 0.0458 0.5742 0.049 Uiso 1 1 calc R
H2C H 0.3402 0.1658 0.5593 0.049 Uiso 1 1 calc R
C3 C 0.17529(18) 0.03797(14) 0.2307(2) 0.0359(5) Uani 1 1 d .
H3A H 0.0829 0.0864 0.1855 0.054 Uiso 1 1 calc R
H3B H 0.1879 -0.0229 0.3204 0.054 Uiso 1 1 calc R
H3C H 0.1658 -0.0038 0.1260 0.054 Uiso 1 1 calc R

loop_
_atom_site_aniso_label
_atom_site_aniso_U_11
_atom_site_aniso_U_22
_atom_site_aniso_U_33
_atom_site_aniso_U_23
_atom_site_aniso_U_13
_atom_site_aniso_U_12
N5 0.0255(7) 0.0246(7) 0.0184(6) 0.0018(4) 0.0123(5) 0.0008(4)
C4 0.0243(7) 0.0245(7) 0.0209(8) -0.0001(5) 0.0123(6) 0.0005(5)
N1 0.0351(8) 0.0374(8) 0.0168(7) 0.0040(5) 0.0106(6) -0.0057(5)
C2 0.0365(9) 0.0392(9) 0.0187(8) 0.0039(6) 0.0133(7) 0.0040(6)
C3 0.0416(9) 0.0372(9) 0.0275(8) 0.0027(6) 0.0191(7) -0.0089(7)

loop_
_atom_type_symbol
_atom_type_description
_atom_type_scat_dispersion_real
_atom_type_scat_dispersion_imag
_atom_type_scat_source
C C 0.0033 0.0016 'International Tables Vol C Tables 4.2.6.8 and 6.1.1.4'
H H 0.0000 0.0000 'International Tables Vol C Tables 4.2.6.8 and 6.1.1.4'
N N 0.0061 0.0033 'International Tables Vol C Tables 4.2.6.8 and 6.1.1.4'

loop_
_geom_angle_atom_site_label_1
_geom_angle_atom_site_label_2
_geom_angle_atom_site_label_3
_geom_angle
_geom_angle_site_symmetry_3
C4 N5 N5 110.86(13) 7
N5 C4 N1 122.11(12) .
N5 C4 H4 118.9 .
N1 C4 H4 118.9 .
C4 N1 C3 119.43(12) .
C4 N1 C2 120.27(12) .
C3 N1 C2 118.73(12) .
N1 C2 H2A 109.5 .
N1 C2 H2B 109.5 .
H2A C2 H2B 109.5 .
N1 C2 H2C 109.5 .
H2A C2 H2C 109.5 .
H2B C2 H2C 109.5 .
N1 C3 H3A 109.5 .
N1 C3 H3B 109.5 .
H3A C3 H3B 109.5 .
N1 C3 H3C 109.5 .
H3A C3 H3C 109.5 .
H3B C3 H3C 109.5 .

loop_
_geom_bond_atom_site_label_1
_geom_bond_atom_site_label_2
_geom_bond_distance
_geom_bond_site_symmetry_2
N5 C4 1.2848(18) .
N5 N5 1.423(2) 7
C4 N1 1.3574(18) .
C4 H4 0.9500 .
N1 C3 1.4400(19) .
N1 C2 1.4447(18) .
C2 H2A 0.9800 .
C2 H2B 0.9800 .
C2 H2C 0.9800 .
C3 H3A 0.9800 .
C3 H3B 0.9800 .
C3 H3C 0.9800 .

loop_
_geom_torsion_atom_site_label_1
_geom_torsion_atom_site_label_2
_geom_torsion_atom_site_label_3
_geom_torsion_atom_site_label_4
_geom_torsion
_geom_torsion_site_symmetry_1
N5 N5 C4 N1 -176.86(13) 7
N5 C4 N1 C3 -5.0(2) .
N5 C4 N1 C2 -170.55(12) .
